data_4077401
loop_
_publ_author_name
'Zi, Guofu'
'Li, Hung-Wing'
'Xie, Zuowei'

_publ_section_title
;
 A Novel Carbons-Adjacentarachno-C2B10Carborane Tetraanion Bearing both
 Hexagonal and Pentagonal Bonding Faces
;
_journal_issue 18
_journal_name_full Organometallics
_journal_page_first 3836
_journal_paper_doi 10.1021/om0105324
_journal_volume 20
_journal_year 2001
_chemical_formula_sum 'C22 H42 B10 Na2 O3'
_chemical_formula_weight 508.64
_chemical_name_systematic
; 
 ? 
;
_space_group_IT_number 2
_symmetry_cell_setting triclinic
_symmetry_space_group_name_Hall '-P 1'
_symmetry_space_group_name_H-M 'P -1'
_atom_sites_solution_hydrogens geom
_atom_sites_solution_primary direct
_atom_sites_solution_secondary difmap
_audit_creation_method SHELXL-97
_cell_angle_alpha 103.805(3)
_cell_angle_beta 90.036(3)
_cell_angle_gamma 116.463(3)
_cell_formula_units_Z 2
_cell_length_a 11.7671(17)
_cell_length_b 11.7823(16)
_cell_length_c 12.4196(19)
_cell_measurement_temperature 293(2)
_cell_volume 1485.6(4)
_computing_cell_refinement 'Bruker SMART CCD'
_computing_data_collection 'Bruker SMART CCD'
_computing_data_reduction 'Bruker SMART CCD'
_computing_molecular_graphics 'Siemens SHELXTL'
_computing_publication_material 'Siemens SHELXTL'
_computing_structure_refinement 'SHELXL-97 (Sheldrick, 1997)'
_computing_structure_solution 'SHELXS-97 (Sheldrick, 1990)'
_diffrn_ambient_temperature 293(2)
_diffrn_measured_fraction_theta_full 0.994
_diffrn_measured_fraction_theta_max 0.994
_diffrn_measurement_device_type 'Bruker Smart CCD'
_diffrn_measurement_method 'omega scan'
_diffrn_radiation_monochromator graphite
_diffrn_radiation_source 'fine-focus sealed tube'
_diffrn_radiation_type MoK\a
_diffrn_radiation_wavelength 0.71073
_diffrn_reflns_av_R_equivalents 0.0361
_diffrn_reflns_av_sigmaI/netI 0.0832
_diffrn_reflns_limit_h_max 9
_diffrn_reflns_limit_h_min -13
_diffrn_reflns_limit_k_max 14
_diffrn_reflns_limit_k_min -12
_diffrn_reflns_limit_l_max 14
_diffrn_reflns_limit_l_min -14
_diffrn_reflns_number 8390
_diffrn_reflns_theta_full 25.00
_diffrn_reflns_theta_max 25.00
_diffrn_reflns_theta_min 1.70
_exptl_absorpt_coefficient_mu 0.091
_exptl_absorpt_correction_T_max 1.000
_exptl_absorpt_correction_T_min 0.841
_exptl_absorpt_correction_type sadabs
_exptl_crystal_colour colorless
_exptl_crystal_density_diffrn 1.137
_exptl_crystal_density_method 'not measured'
_exptl_crystal_description block
_exptl_crystal_F_000 540
_exptl_crystal_size_max 0.68
_exptl_crystal_size_mid 0.54
_exptl_crystal_size_min 0.47
_refine_diff_density_max 0.244
_refine_diff_density_min -0.201
_refine_diff_density_rms 0.049
_refine_ls_extinction_coef 0.000(3)
_refine_ls_extinction_expression Fc^*^=kFc[1+0.001xFc^2^\l^3^/sin(2\q)]^-1/4^
_refine_ls_extinction_method SHELXL
_refine_ls_goodness_of_fit_ref 0.949
_refine_ls_hydrogen_treatment mixed
_refine_ls_matrix_type full
_refine_ls_number_parameters 407
_refine_ls_number_reflns 5207
_refine_ls_number_restraints 0
_refine_ls_restrained_S_all 0.949
_refine_ls_R_factor_all 0.1386
_refine_ls_R_factor_gt 0.0675
_refine_ls_shift/su_max 1.910
_refine_ls_shift/su_mean 0.005
_refine_ls_structure_factor_coef Fsqd
_refine_ls_weighting_details 'calc w=1/[\s^2^(Fo^2^)+(0.1103P)^2^+0.0000P] where P=(Fo^2^+2Fc^2^)/3'
_refine_ls_weighting_scheme calc
_refine_ls_wR_factor_gt 0.1677
_refine_ls_wR_factor_ref 0.2102
_reflns_number_gt 2446
_reflns_number_total 5207
_reflns_threshold_expression >2sigma(I)
_cod_data_source_file om0105324.cif
_cod_data_source_block compound_4
_cod_original_sg_symbol_H-M P(-1)
_cod_database_code 4077401

loop_
_symmetry_equiv_pos_as_xyz
'x, y, z'
'-x, -y, -z'

loop_
_atom_site_label
_atom_site_type_symbol
_atom_site_fract_x
_atom_site_fract_y
_atom_site_fract_z
_atom_site_U_iso_or_equiv
_atom_site_adp_type
_atom_site_occupancy
_atom_site_symmetry_multiplicity
_atom_site_calc_flag
_atom_site_refinement_flags
Na2 Na 0.91812(13) 0.48688(14) 0.14323(12) 0.0626(5) Uani 1 1 d .
Na1 Na 0.45631(12) 0.33134(13) -0.02651(13) 0.0617(5) Uani 1 1 d .
C1 C 0.5299(3) 0.3923(3) -0.2396(3) 0.0476(9) Uani 1 1 d .
C2 C 0.5321(3) 0.2711(3) -0.2385(3) 0.0471(9) Uani 1 1 d .
C3 C 0.4243(4) 0.3788(5) -0.3203(4) 0.0596(11) Uani 1 1 d .
H3B H 0.435(3) 0.457(3) -0.330(3) 0.057(11) Uiso 1 1 d .
H3A H 0.347(4) 0.353(3) -0.286(3) 0.063(11) Uiso 1 1 d .
C4 C 0.4300(4) 0.1461(4) -0.3170(3) 0.0582(10) Uani 1 1 d .
H4B H 0.459(4) 0.077(4) -0.332(3) 0.087(14) Uiso 1 1 d .
H4A H 0.353(4) 0.121(3) -0.288(3) 0.070(12) Uiso 1 1 d .
C11 C 0.3973(3) 0.1608(4) -0.4282(3) 0.0588(10) Uani 1 1 d .
C12 C 0.3705(4) 0.0654(5) -0.5265(4) 0.0754(12) Uani 1 1 d .
H12A H 0.375(3) -0.020(3) -0.528(3) 0.064(11) Uiso 1 1 d .
C13 C 0.3386(5) 0.0823(8) -0.6272(4) 0.1007(19) Uani 1 1 d .
H13A H 0.313(4) 0.015(4) -0.686(4) 0.082(15) Uiso 1 1 d .
C14 C 0.3370(5) 0.1993(7) -0.6270(5) 0.0966(18) Uani 1 1 d .
H14A H 0.312(4) 0.204(4) -0.690(4) 0.100(17) Uiso 1 1 d .
C15 C 0.3647(5) 0.2944(6) -0.5307(4) 0.0796(14) Uani 1 1 d .
H15A H 0.366(4) 0.365(4) -0.529(4) 0.075(16) Uiso 1 1 d .
C16 C 0.3948(3) 0.2780(4) -0.4295(3) 0.0618(11) Uani 1 1 d .
C21 C 0.6974(5) 0.3327(6) 0.2893(5) 0.1144(18) Uani 1 1 d .
H21A H 0.6903 0.4135 0.3011 0.137 Uiso 1 1 calc R
H21B H 0.6310 0.2654 0.2307 0.137 Uiso 1 1 calc R
C22 C 0.6861(8) 0.2938(12) 0.3865(7) 0.223(5) Uani 1 1 d .
H22A H 0.6045 0.2170 0.3805 0.268 Uiso 1 1 calc R
H22B H 0.6904 0.3639 0.4489 0.268 Uiso 1 1 calc R
C23 C 0.7892(8) 0.2632(11) 0.4046(8) 0.222(5) Uani 1 1 d .
H23A H 0.8339 0.3097 0.4795 0.267 Uiso 1 1 calc R
H23B H 0.7563 0.1695 0.3955 0.267 Uiso 1 1 calc R
C24 C 0.8680(6) 0.3012(7) 0.3290(6) 0.138(3) Uani 1 1 d .
H24A H 0.8770 0.2268 0.2839 0.166 Uiso 1 1 calc R
H24B H 0.9519 0.3678 0.3664 0.166 Uiso 1 1 calc R
C31 C 0.9480(6) 0.7866(5) 0.2342(5) 0.1086(18) Uani 1 1 d .
H31A H 0.8796 0.7727 0.1810 0.130 Uiso 1 1 calc R
H31B H 1.0265 0.8139 0.1997 0.130 Uiso 1 1 calc R
C32 C 0.9627(7) 0.8878(6) 0.3352(7) 0.144(3) Uani 1 1 d .
H32A H 0.8851 0.8974 0.3424 0.172 Uiso 1 1 calc R
H32B H 1.0333 0.9720 0.3349 0.172 Uiso 1 1 calc R
C33 C 0.9893(7) 0.8377(7) 0.4282(6) 0.147(3) Uani 1 1 d .
H33A H 1.0777 0.8901 0.4618 0.176 Uiso 1 1 calc R
H33B H 0.9339 0.8400 0.4856 0.176 Uiso 1 1 calc R
C34 C 0.9632(8) 0.7032(7) 0.3745(5) 0.144(3) Uani 1 1 d .
H34A H 1.0408 0.6945 0.3819 0.173 Uiso 1 1 calc R
H34B H 0.8997 0.6439 0.4112 0.173 Uiso 1 1 calc R
C41 C 0.1818(5) 0.0582(5) -0.0524(5) 0.1104(19) Uani 1 1 d .
H41A H 0.1470 0.0241 -0.1307 0.132 Uiso 1 1 calc R
H41B H 0.1524 0.1213 -0.0165 0.132 Uiso 1 1 calc R
C42 C 0.1426(6) -0.0465(7) 0.0007(7) 0.160(3) Uani 1 1 d .
H42A H 0.1190 -0.0204 0.0739 0.192 Uiso 1 1 calc R
H42B H 0.0691 -0.1239 -0.0437 0.192 Uiso 1 1 calc R
C43 C 0.2450(7) -0.0740(7) 0.0108(7) 0.157(3) Uani 1 1 d .
H43A H 0.2316 -0.1529 -0.0459 0.188 Uiso 1 1 calc R
H43B H 0.2548 -0.0871 0.0838 0.188 Uiso 1 1 calc R
C44 C 0.3567(5) 0.0383(6) -0.0039(7) 0.145(3) Uani 1 1 d .
H44A H 0.4119 0.0866 0.0664 0.174 Uiso 1 1 calc R
H44B H 0.4043 0.0099 -0.0581 0.174 Uiso 1 1 calc R
O1 O 0.3162(3) 0.1177(3) -0.0409(3) 0.0934(11) Uani 1 1 d .
O2 O 0.8194(3) 0.3524(3) 0.2598(3) 0.1024(11) Uani 1 1 d .
O3 O 0.9192(3) 0.6694(3) 0.2636(3) 0.0868(9) Uani 1 1 d .
B3 B 0.6215(4) 0.2569(4) -0.1566(3) 0.0487(10) Uani 1 1 d .
B4 B 0.7035(4) 0.3931(4) -0.0343(4) 0.0503(11) Uani 1 1 d .
H4 H 0.714(3) 0.371(3) 0.046(3) 0.070(10) Uiso 1 1 d .
B5 B 0.6973(4) 0.5350(4) -0.0344(4) 0.0514(11) Uani 1 1 d .
H5 H 0.701(3) 0.609(3) 0.048(3) 0.053(9) Uiso 1 1 d .
B6 B 0.6112(4) 0.5282(4) -0.1583(4) 0.0516(11) Uani 1 1 d .
H6 H 0.575(3) 0.594(3) -0.164(2) 0.053(9) Uiso 1 1 d .
B7 B 0.6939(4) 0.3203(4) -0.2737(4) 0.0522(11) Uani 1 1 d .
H7 H 0.702(3) 0.265(3) -0.351(3) 0.051(9) Uiso 1 1 d .
B8 B 0.7878(4) 0.3563(4) -0.1422(4) 0.0512(11) Uani 1 1 d .
H8 H 0.849(3) 0.304(3) -0.143(3) 0.057(9) Uiso 1 1 d .
B9 B 0.8373(4) 0.5208(4) -0.0693(4) 0.0520(11) Uani 1 1 d .
H9 H 0.936(3) 0.585(3) -0.015(3) 0.057(9) Uiso 1 1 d .
B10 B 0.7798(4) 0.5976(4) -0.1436(4) 0.0538(11) Uani 1 1 d .
H10 H 0.841(3) 0.704(3) -0.142(2) 0.045(8) Uiso 1 1 d .
B11 B 0.6912(4) 0.4837(4) -0.2715(4) 0.0539(11) Uani 1 1 d .
H11 H 0.682(3) 0.500(3) -0.340(3) 0.055(10) Uiso 1 1 d .
B12 B 0.8206(4) 0.4746(4) -0.2194(4) 0.0530(11) Uani 1 1 d .
H12 H 0.900(3) 0.502(3) -0.266(3) 0.068(10) Uiso 1 1 d .
H3 H 0.601(3) 0.153(3) -0.167(2) 0.050(8) Uiso 1 1 d .

loop_
_atom_site_aniso_label
_atom_site_aniso_U_11
_atom_site_aniso_U_22
_atom_site_aniso_U_33
_atom_site_aniso_U_23
_atom_site_aniso_U_13
_atom_site_aniso_U_12
Na2 0.0568(9) 0.0792(10) 0.0638(10) 0.0345(8) 0.0169(7) 0.0337(8)
Na1 0.0492(9) 0.0548(9) 0.0836(11) 0.0239(8) 0.0258(7) 0.0233(7)
C1 0.043(2) 0.062(2) 0.052(2) 0.0277(18) 0.0143(16) 0.0296(18)
C2 0.0438(19) 0.054(2) 0.049(2) 0.0198(17) 0.0143(16) 0.0247(17)
C3 0.054(3) 0.075(3) 0.063(3) 0.027(2) 0.005(2) 0.036(2)
C4 0.050(2) 0.060(3) 0.062(3) 0.021(2) 0.009(2) 0.021(2)
C11 0.043(2) 0.072(3) 0.053(2) 0.016(2) 0.0021(17) 0.019(2)
C12 0.063(3) 0.077(3) 0.069(3) 0.015(3) 0.001(2) 0.021(2)
C13 0.091(4) 0.121(5) 0.058(4) 0.006(4) -0.009(3) 0.029(4)
C14 0.090(4) 0.134(5) 0.059(4) 0.034(4) -0.002(3) 0.042(4)
C15 0.071(3) 0.099(4) 0.072(4) 0.036(3) -0.005(2) 0.036(3)
C16 0.041(2) 0.082(3) 0.066(3) 0.029(2) 0.0030(18) 0.027(2)
C21 0.102(4) 0.170(5) 0.109(4) 0.075(4) 0.051(3) 0.076(4)
C22 0.142(7) 0.438(16) 0.173(8) 0.195(10) 0.096(6) 0.149(9)
C23 0.139(7) 0.390(14) 0.231(10) 0.242(10) 0.075(6) 0.123(8)
C24 0.114(5) 0.197(6) 0.176(6) 0.152(6) 0.061(4) 0.083(5)
C31 0.132(5) 0.086(4) 0.117(5) 0.026(4) 0.023(4) 0.058(4)
C32 0.131(6) 0.106(5) 0.182(8) 0.006(5) 0.003(5) 0.061(4)
C33 0.139(6) 0.159(7) 0.109(5) -0.004(5) 0.005(4) 0.059(5)
C34 0.236(8) 0.139(6) 0.081(4) -0.005(4) -0.010(5) 0.125(6)
C41 0.070(3) 0.090(4) 0.180(6) 0.056(4) 0.015(3) 0.035(3)
C42 0.080(4) 0.165(6) 0.270(9) 0.155(6) 0.041(5) 0.038(4)
C43 0.132(6) 0.139(5) 0.245(9) 0.129(6) 0.024(5) 0.063(5)
C44 0.083(4) 0.138(5) 0.265(9) 0.123(6) 0.039(5) 0.060(4)
O1 0.065(2) 0.0712(19) 0.164(3) 0.059(2) 0.037(2) 0.0350(17)
O2 0.077(2) 0.152(3) 0.126(3) 0.102(2) 0.0460(19) 0.062(2)
O3 0.095(2) 0.084(2) 0.080(2) 0.0166(18) 0.0108(18) 0.0432(18)
B3 0.051(2) 0.054(3) 0.054(3) 0.025(2) 0.016(2) 0.030(2)
B4 0.043(2) 0.068(3) 0.050(3) 0.029(2) 0.0118(19) 0.028(2)
B5 0.044(2) 0.061(3) 0.055(3) 0.018(2) 0.010(2) 0.027(2)
B6 0.054(3) 0.056(2) 0.059(3) 0.025(2) 0.014(2) 0.032(2)
B7 0.051(2) 0.065(3) 0.050(3) 0.019(2) 0.019(2) 0.033(2)
B8 0.043(2) 0.064(3) 0.060(3) 0.028(2) 0.017(2) 0.030(2)
B9 0.041(2) 0.061(3) 0.057(3) 0.023(2) 0.008(2) 0.022(2)
B10 0.048(2) 0.059(3) 0.061(3) 0.027(2) 0.014(2) 0.025(2)
B11 0.053(3) 0.067(3) 0.056(3) 0.036(2) 0.018(2) 0.030(2)
B12 0.047(2) 0.064(3) 0.060(3) 0.030(2) 0.020(2) 0.028(2)

loop_
_atom_type_symbol
_atom_type_description
_atom_type_scat_dispersion_real
_atom_type_scat_dispersion_imag
_atom_type_scat_source
C C 0.0033 0.0016 'International Tables Vol C Tables 4.2.6.8 and 6.1.1.4'
H H 0.0000 0.0000 'International Tables Vol C Tables 4.2.6.8 and 6.1.1.4'
B B 0.0013 0.0007 'International Tables Vol C Tables 4.2.6.8 and 6.1.1.4'
O O 0.0106 0.0060 'International Tables Vol C Tables 4.2.6.8 and 6.1.1.4'
Na Na 0.0362 0.0249 'International Tables Vol C Tables 4.2.6.8 and 6.1.1.4'

loop_
_geom_angle_atom_site_label_1
_geom_angle_atom_site_label_2
_geom_angle_atom_site_label_3
_geom_angle
_geom_angle_site_symmetry_1
_geom_angle_site_symmetry_3
O3 Na2 O2 93.35(13) . .
O3 Na2 B4 104.84(12) . .
O2 Na2 B4 100.99(12) . .
O3 Na2 B9 98.19(12) . .
O2 Na2 B9 135.63(13) . .
B4 Na2 B9 34.64(11) . .
O3 Na2 B12 99.69(13) . 2_765
O2 Na2 B12 92.56(12) . 2_765
B4 Na2 B12 151.07(13) . 2_765
B9 Na2 B12 126.89(12) . 2_765
O3 Na2 B9 122.58(12) . 2_765
O2 Na2 B9 113.75(12) . 2_765
B4 Na2 B9 117.01(12) . 2_765
B9 Na2 B9 95.45(11) . 2_765
B12 Na2 B9 34.44(12) 2_765 2_765
O3 Na2 B8 89.87(12) . 2_765
O2 Na2 B8 125.54(12) . 2_765
B4 Na2 B8 130.44(12) . 2_765
B9 Na2 B8 97.30(11) . 2_765
B12 Na2 B8 33.73(11) 2_765 2_765
B9 Na2 B8 32.99(11) 2_765 2_765
O3 Na2 Na2 120.65(11) . 2_765
O2 Na2 Na2 145.86(12) . 2_765
B4 Na2 Na2 74.81(9) . 2_765
B9 Na2 Na2 48.52(9) . 2_765
B12 Na2 Na2 79.62(10) 2_765 2_765
B9 Na2 Na2 46.93(8) 2_765 2_765
B8 Na2 Na2 57.45(9) 2_765 2_765
O1 Na1 B4 117.83(13) . .
O1 Na1 B5 153.60(13) . .
B4 Na1 B5 36.21(12) . .
O1 Na1 C2 93.11(12) . .
B4 Na1 C2 63.03(12) . .
B5 Na1 C2 71.33(12) . .
O1 Na1 B3 91.61(12) . .
B4 Na1 B3 38.22(13) . .
B5 Na1 B3 63.79(13) . .
C2 Na1 B3 31.92(10) . .
O1 Na1 B6 103.41(13) . 2_665
B4 Na1 B6 118.26(14) . 2_665
B5 Na1 B6 97.44(13) . 2_665
C2 Na1 B6 158.70(12) . 2_665
B3 Na1 B6 156.39(13) . 2_665
O1 Na1 B5 102.96(12) . 2_665
B4 Na1 B5 138.18(13) . 2_665
B5 Na1 B5 103.44(11) . 2_665
C2 Na1 B5 126.42(12) . 2_665
B3 Na1 B5 155.71(13) . 2_665
B6 Na1 B5 36.92(12) 2_665 2_665
O1 Na1 C1 115.02(13) . .
B4 Na1 C1 70.92(11) . .
B5 Na1 C1 59.79(11) . .
C2 Na1 C1 28.98(9) . .
B3 Na1 C1 54.95(10) . .
B6 Na1 C1 129.72(11) 2_665 .
B5 Na1 C1 100.93(11) 2_665 .
O1 Na1 B6 144.53(14) . .
B4 Na1 B6 61.71(12) . .
B5 Na1 B6 35.48(12) . .
C2 Na1 B6 53.57(11) . .
B3 Na1 B6 66.88(12) . .
B6 Na1 B6 106.84(11) 2_665 .
B5 Na1 B6 90.63(12) 2_665 .
C1 Na1 B6 29.52(10) . .
O1 Na1 Na1 153.71(11) . 2_665
B4 Na1 Na1 88.10(10) . 2_665
B5 Na1 Na1 52.68(9) . 2_665
C2 Na1 Na1 103.33(9) . 2_665
B3 Na1 Na1 113.18(10) . 2_665
B6 Na1 Na1 56.59(9) 2_665 2_665
B5 Na1 Na1 50.76(9) 2_665 2_665
C1 Na1 Na1 75.79(8) . 2_665
B6 Na1 Na1 50.25(9) . 2_665
C2 C1 C3 115.6(3) . .
C2 C1 B6 126.5(3) . .
C3 C1 B6 117.4(3) . .
C2 C1 B11 99.6(3) . .
C3 C1 B11 114.8(3) . .
B6 C1 B11 64.2(3) . .
C2 C1 Na1 70.70(18) . .
C3 C1 Na1 116.4(2) . .
B6 C1 Na1 80.0(2) . .
B11 C1 Na1 126.8(2) . .
C1 C2 C4 116.7(3) . .
C1 C2 B3 125.4(3) . .
C4 C2 B3 117.6(3) . .
C1 C2 B7 95.9(3) . .
C4 C2 B7 115.3(3) . .
B3 C2 B7 65.4(2) . .
C1 C2 Na1 80.32(19) . .
C4 C2 Na1 112.8(2) . .
B3 C2 Na1 74.6(2) . .
B7 C2 Na1 127.5(2) . .
C16 C3 C1 114.9(3) . .
C11 C4 C2 114.6(3) . .
C12 C11 C16 119.6(4) . .
C12 C11 C4 123.0(4) . .
C16 C11 C4 117.4(4) . .
C11 C12 C13 121.0(5) . .
C14 C13 C12 118.6(6) . .
C15 C14 C13 120.6(6) . .
C14 C15 C16 121.3(6) . .
C15 C16 C11 118.8(4) . .
C15 C16 C3 123.6(4) . .
C11 C16 C3 117.6(3) . .
C22 C21 O2 106.1(5) . .
C21 C22 C23 108.5(6) . .
C24 C23 C22 106.8(6) . .
C23 C24 O2 109.9(6) . .
O3 C31 C32 108.5(5) . .
C31 C32 C33 103.8(5) . .
C34 C33 C32 104.6(5) . .
O3 C34 C33 110.7(5) . .
O1 C41 C42 106.0(4) . .
C43 C42 C41 107.8(5) . .
C42 C43 C44 106.1(5) . .
O1 C44 C43 108.0(4) . .
C44 O1 C41 108.8(4) . .
C44 O1 Na1 120.0(3) . .
C41 O1 Na1 128.5(3) . .
C24 O2 C21 107.3(4) . .
C24 O2 Na2 131.3(3) . .
C21 O2 Na2 120.2(3) . .
C34 O3 C31 107.4(4) . .
C34 O3 Na2 119.9(3) . .
C31 O3 Na2 123.5(3) . .
C2 B3 B8 120.0(3) . .
C2 B3 B4 117.2(3) . .
B8 B3 B4 58.9(2) . .
C2 B3 B7 64.2(2) . .
B8 B3 B7 61.0(2) . .
B4 B3 B7 104.6(3) . .
C2 B3 Na1 73.45(19) . .
B8 B3 Na1 123.3(2) . .
B4 B3 Na1 66.22(18) . .
B7 B3 Na1 125.7(2) . .
B5 B4 B8 109.8(3) . .
B5 B4 B9 61.3(2) . .
B8 B4 B9 59.6(2) . .
B5 B4 B3 115.7(3) . .
B8 B4 B3 59.1(2) . .
B9 B4 B3 110.5(3) . .
B5 B4 Na1 76.05(19) . .
B8 B4 Na1 132.5(2) . .
B9 B4 Na1 135.4(2) . .
B3 B4 Na1 75.56(18) . .
B5 B4 Na2 102.1(2) . .
B8 B4 Na2 93.8(2) . .
B9 B4 Na2 73.02(19) . .
B3 B4 Na2 138.7(2) . .
Na1 B4 Na2 132.16(16) . .
B4 B5 B9 61.1(2) . .
B4 B5 B10 109.3(3) . .
B9 B5 B10 59.1(2) . .
B4 B5 B6 115.1(3) . .
B9 B5 B6 109.6(3) . .
B10 B5 B6 59.0(2) . .
B4 B5 Na1 67.75(19) . .
B9 B5 Na1 127.2(2) . .
B10 B5 Na1 134.3(3) . .
B6 B5 Na1 80.4(2) . .
B4 B5 Na1 141.8(3) . 2_665
B9 B5 Na1 156.2(3) . 2_665
B10 B5 Na1 105.1(2) . 2_665
B6 B5 Na1 70.02(19) . 2_665
Na1 B5 Na1 76.56(11) . 2_665
C1 B6 B10 120.1(3) . .
C1 B6 B11 65.5(2) . .
B10 B6 B11 59.7(2) . .
C1 B6 B5 117.6(3) . .
B10 B6 B5 59.7(2) . .
B11 B6 B5 104.8(3) . .
C1 B6 Na1 130.0(3) . 2_665
B10 B6 Na1 107.5(2) . 2_665
B11 B6 Na1 163.9(3) . 2_665
B5 B6 Na1 73.1(2) . 2_665
C1 B6 Na1 70.43(19) . .
B10 B6 Na1 120.1(2) . .
B11 B6 Na1 120.9(2) . .
B5 B6 Na1 64.17(18) . .
Na1 B6 Na1 73.16(11) 2_665 .
B12 B7 C2 124.3(3) . .
B12 B7 B8 60.2(2) . .
C2 B7 B8 104.2(3) . .
B12 B7 B3 107.9(3) . .
C2 B7 B3 50.39(19) . .
B8 B7 B3 57.6(2) . .
B12 B7 B11 55.4(2) . .
C2 B7 B11 83.7(2) . .
B8 B7 B11 104.3(3) . .
B3 B7 B11 111.8(3) . .
B9 B8 B4 60.6(2) . .
B9 B8 B3 113.7(3) . .
B4 B8 B3 61.9(2) . .
B9 B8 B12 61.1(2) . .
B4 B8 B12 106.1(3) . .
B3 B8 B12 108.8(3) . .
B9 B8 B7 108.8(3) . .
B4 B8 B7 107.2(3) . .
B3 B8 B7 61.5(2) . .
B12 B8 B7 57.3(2) . .
B9 B8 Na2 71.61(18) . 2_765
B4 B8 Na2 124.5(2) . 2_765
B3 B8 Na2 173.6(3) . 2_765
B12 B8 Na2 70.13(19) . 2_765
B7 B8 Na2 113.9(2) . 2_765
B8 B9 B10 111.1(3) . .
B8 B9 B4 59.7(2) . .
B10 B9 B4 107.6(3) . .
B8 B9 B5 106.9(3) . .
B10 B9 B5 60.6(2) . .
B4 B9 B5 57.6(2) . .
B8 B9 B12 60.2(2) . .
B10 B9 B12 60.4(2) . .
B4 B9 B12 104.8(3) . .
B5 B9 B12 105.1(3) . .
B8 B9 Na2 93.5(2) . .
B10 B9 Na2 151.8(3) . .
B4 B9 Na2 72.34(19) . .
B5 B9 Na2 100.0(2) . .
B12 B9 Na2 147.8(2) . .
B8 B9 Na2 75.40(19) . 2_765
B10 B9 Na2 114.2(2) . 2_765
B4 B9 Na2 127.0(2) . 2_765
B5 B9 Na2 174.7(2) . 2_765
B12 B9 Na2 71.65(19) . 2_765
Na2 B9 Na2 84.55(11) . 2_765
B9 B10 B6 112.5(3) . .
B9 B10 B11 109.1(3) . .
B6 B10 B11 61.0(2) . .
B9 B10 B5 60.3(2) . .
B6 B10 B5 61.3(2) . .
B11 B10 B5 107.0(3) . .
B9 B10 B12 61.0(2) . .
B6 B10 B12 107.5(3) . .
B11 B10 B12 57.4(2) . .
B5 B10 B12 105.4(3) . .
B12 B11 B10 61.6(3) . .
B12 B11 B6 109.5(3) . .
B10 B11 B6 59.3(2) . .
B12 B11 C1 123.2(3) . .
B10 B11 C1 105.8(3) . .
B6 B11 C1 50.3(2) . .
B12 B11 B7 56.2(2) . .
B10 B11 B7 106.6(3) . .
B6 B11 B7 110.9(3) . .
C1 B11 B7 80.7(2) . .
B11 B12 B7 68.5(3) . .
B11 B12 B8 116.3(3) . .
B7 B12 B8 62.5(2) . .
B11 B12 B10 60.9(2) . .
B7 B12 B10 115.7(3) . .
B8 B12 B10 108.3(3) . .
B11 B12 B9 110.0(3) . .
B7 B12 B9 111.1(3) . .
B8 B12 B9 58.6(2) . .
B10 B12 B9 58.6(2) . .
B11 B12 Na2 167.4(3) . 2_765
B7 B12 Na2 122.1(2) . 2_765
B8 B12 Na2 76.14(19) . 2_765
B10 B12 Na2 114.7(2) . 2_765
B9 B12 Na2 73.92(19) . 2_765

loop_
_geom_bond_atom_site_label_1
_geom_bond_atom_site_label_2
_geom_bond_distance
_geom_bond_site_symmetry_2
Na2 O3 2.303(3) .
Na2 O2 2.327(3) .
Na2 B4 2.967(4) .
Na2 B9 2.978(4) .
Na2 B12 3.017(4) 2_765
Na2 B9 3.054(4) 2_765
Na2 B8 3.114(4) 2_765
Na2 Na2 4.058(3) 2_765
Na1 O1 2.274(3) .
Na1 B4 2.673(4) .
Na1 B5 2.803(4) .
Na1 C2 2.812(4) .
Na1 B3 2.829(4) .
Na1 B6 2.828(5) 2_665
Na1 B5 2.879(4) 2_665
Na1 C1 2.937(4) .
Na1 B6 3.071(4) .
Na1 Na1 3.521(3) 2_665
C1 C2 1.444(4) .
C1 C3 1.523(5) .
C1 B6 1.536(5) .
C1 B11 1.818(5) .
C2 C4 1.516(5) .
C2 B3 1.551(5) .
C2 B7 1.813(5) .
C3 C16 1.495(6) .
C4 C11 1.503(5) .
C11 C12 1.372(6) .
C11 C16 1.397(5) .
C12 C13 1.389(7) .
C13 C14 1.386(8) .
C14 C15 1.352(7) .
C15 C16 1.385(6) .
C21 C22 1.376(7) .
C21 O2 1.412(6) .
C22 C23 1.443(9) .
C23 C24 1.332(8) .
C24 O2 1.408(5) .
C31 O3 1.407(5) .
C31 C32 1.459(7) .
C32 C33 1.507(8) .
C33 C34 1.453(8) .
C34 O3 1.370(6) .
C41 O1 1.406(5) .
C41 C42 1.432(7) .
C42 C43 1.394(7) .
C43 C44 1.441(8) .
C44 O1 1.384(5) .
B3 B8 1.758(6) .
B3 B4 1.807(6) .
B3 B7 1.830(6) .
B4 B5 1.706(6) .
B4 B8 1.754(6) .
B4 B9 1.770(6) .
B5 B9 1.773(6) .
B5 B10 1.779(6) .
B5 B6 1.808(6) .
B5 Na1 2.879(4) 2_665
B6 B10 1.767(6) .
B6 B11 1.797(6) .
B6 Na1 2.828(5) 2_665
B7 B12 1.727(6) .
B7 B8 1.822(6) .
B7 B11 1.934(6) .
B8 B9 1.752(6) .
B8 B12 1.781(6) .
B8 Na2 3.114(4) 2_765
B9 B10 1.753(6) .
B9 B12 1.797(6) .
B9 Na2 3.054(4) 2_765
B10 B11 1.774(6) .
B10 B12 1.786(6) .
B11 B12 1.710(6) .
B12 Na2 3.017(4) 2_765
